data_4028001
loop_
_publ_author_name
'Roman A. Valiulin'
'Teresa M. Arisco'
'Andrei G. Kutateladze'

_publ_contact_author_address
;Department of Chemistry and Biochemistry
University of Denver
FW Olin Hall, 202
2190 E. Iliff Ave
Denver, CO 80208
;
_publ_contact_author_email akutatel.edu
_publ_contact_author_fax 303-871-2254
_publ_contact_author_name 'Andrei Kutateladze'
_publ_contact_author_phone 303-871-2995
_publ_section_title
;
 Photoinduced Intramolecular Cyclopentanation vs Photoprotolytic
 Oxametathesis in Polycyclic Alkenes Outfitted with Conformationally
 Constrained Aroylmethyl Chromophores
;
_journal_name_full 'Journal of Organic Chemistry'
_journal_page_first 2012
_journal_page_last 2025
_journal_paper_doi 10.1021/jo301909j
_journal_volume 78
_journal_year 2013
_chemical_formula_moiety 'C26 H24 O5'
_chemical_formula_sum 'C26 H24 O5'
_chemical_formula_weight 416.45
_chemical_name_common none
_chemical_name_systematic
;
dimethyl (1RS, 4SR, 5SR, 6RS)-exo-5-
((2'SR, 3'SR)-3'-phenyl-1'-indanon-2'-yl)
bicyclo[2.2.1]hept-2-ene-endo-5,exo-6-dicarboxylate
;
_space_group_IT_number 2
_symmetry_cell_setting triclinic
_symmetry_space_group_name_Hall '-P 1'
_symmetry_space_group_name_H-M 'P -1'
_atom_sites_solution_hydrogens geom
_atom_sites_solution_primary direct
_atom_sites_solution_secondary difmap
_audit_creation_method SHELXL-97
_cell_angle_alpha 67.470(2)
_cell_angle_beta 82.067(2)
_cell_angle_gamma 69.069(2)
_cell_formula_units_Z 2
_cell_length_a 9.4925(4)
_cell_length_b 11.3130(5)
_cell_length_c 11.6280(5)
_cell_measurement_reflns_used 9853
_cell_measurement_temperature 296(2)
_cell_measurement_theta_max 28.36
_cell_measurement_theta_min 2.24
_cell_volume 1077.30(8)
_computing_cell_refinement 'Bruker SAINT'
_computing_data_collection 'Bruker APEX2'
_computing_data_reduction 'Bruker SAINT'
_computing_molecular_graphics 'Bruker SHELXTL'
_computing_publication_material 'Bruker SHELXTL'
_computing_structure_refinement 'SHELXL-97 (Sheldrick, 2008)'
_computing_structure_solution 'SHELXS-97 (Sheldrick, 2008)'
_diffrn_ambient_temperature 296(2)
_diffrn_detector_area_resol_mean 8.33
_diffrn_measured_fraction_theta_full 0.999
_diffrn_measured_fraction_theta_max 0.999
_diffrn_measurement_device_type 'Bruker D8 APEX II Diffractometer'
_diffrn_measurement_method '\f and \w scans'
_diffrn_radiation_monochromator graphite
_diffrn_radiation_source 'fine-focus sealed tube'
_diffrn_radiation_type MoK\a
_diffrn_radiation_wavelength 0.71073
_diffrn_reflns_av_R_equivalents 0.0202
_diffrn_reflns_av_sigmaI/netI 0.0102
_diffrn_reflns_limit_h_max 11
_diffrn_reflns_limit_h_min -11
_diffrn_reflns_limit_k_max 13
_diffrn_reflns_limit_k_min -13
_diffrn_reflns_limit_l_max 14
_diffrn_reflns_limit_l_min -14
_diffrn_reflns_number 35375
_diffrn_reflns_theta_full 26.02
_diffrn_reflns_theta_max 26.02
_diffrn_reflns_theta_min 1.90
_exptl_absorpt_coefficient_mu 0.088
_exptl_absorpt_correction_T_max 0.9879
_exptl_absorpt_correction_T_min 0.9682
_exptl_absorpt_correction_type multi-scan
_exptl_crystal_colour colourless
_exptl_crystal_density_diffrn 1.284
_exptl_crystal_description prism
_exptl_crystal_F_000 440
_exptl_crystal_size_max 0.37
_exptl_crystal_size_mid 0.27
_exptl_crystal_size_min 0.14
_refine_diff_density_max 0.216
_refine_diff_density_min -0.169
_refine_diff_density_rms 0.034
_refine_ls_extinction_method none
_refine_ls_goodness_of_fit_ref 0.996
_refine_ls_matrix_type full
_refine_ls_number_parameters 282
_refine_ls_number_reflns 4241
_refine_ls_number_restraints 0
_refine_ls_restrained_S_all 0.996
_refine_ls_R_factor_all 0.0445
_refine_ls_R_factor_gt 0.0391
_refine_ls_shift/su_max 0.000
_refine_ls_shift/su_mean 0.000
_refine_ls_structure_factor_coef Fsqd
_refine_ls_weighting_details 'calc w=1/[\s^2^(Fo^2^)+(0.0601P)^2^+0.2620P] where P=(Fo^2^+2Fc^2^)/3'
_refine_ls_weighting_scheme calc
_refine_ls_wR_factor_gt 0.1061
_refine_ls_wR_factor_ref 0.1118
_reflns_number_gt 3685
_reflns_number_total 4241
_reflns_threshold_expression >2sigma(I)
_cod_data_source_file jo301909j_si_001_22.cif
_cod_data_source_block 14_rav28787_cryst1_0m
_cod_database_code 4028001

loop_
_symmetry_equiv_pos_as_xyz
'x, y, z'
'-x, -y, -z'

loop_
_atom_site_label
_atom_site_type_symbol
_atom_site_fract_x
_atom_site_fract_y
_atom_site_fract_z
_atom_site_U_iso_or_equiv
_atom_site_adp_type
_atom_site_occupancy
_atom_site_symmetry_multiplicity
_atom_site_calc_flag
_atom_site_refinement_flags
O1 O 0.58486(12) 0.18547(11) 0.50605(10) 0.0613(3) Uani 1 1 d .
O2 O 0.63656(12) 0.35808(13) 0.35708(11) 0.0671(3) Uani 1 1 d .
O3 O 0.17301(12) 0.23987(11) 0.39444(10) 0.0617(3) Uani 1 1 d .
O4 O 0.09056(10) 0.38787(10) 0.20582(9) 0.0505(3) Uani 1 1 d .
O5 O 0.32794(12) 0.49843(10) -0.02204(9) 0.0562(3) Uani 1 1 d .
C1 C 0.74557(19) 0.12148(19) 0.53290(18) 0.0730(5) Uani 1 1 d .
H1A H 0.8003 0.1204 0.4573 0.109 Uiso 1 1 calc R
H1B H 0.7648 0.0301 0.5909 0.109 Uiso 1 1 calc R
H1C H 0.7776 0.1717 0.5682 0.109 Uiso 1 1 calc R
C2 C 0.54608(15) 0.30703(14) 0.41487(12) 0.0442(3) Uani 1 1 d .
C3 C 0.37625(14) 0.37240(14) 0.40133(12) 0.0423(3) Uani 1 1 d .
H3 H 0.3272 0.3197 0.4717 0.051 Uiso 1 1 calc R
C4 C 0.30609(13) 0.39699(11) 0.27552(11) 0.0342(3) Uani 1 1 d .
C5 C 0.42299(12) 0.33919(11) 0.18565(10) 0.0326(2) Uani 1 1 d .
H5 H 0.5100 0.3695 0.1766 0.039 Uiso 1 1 calc R
C6 C 0.47881(13) 0.18104(11) 0.23194(10) 0.0336(3) Uani 1 1 d .
H6 H 0.4445 0.1445 0.3176 0.040 Uiso 1 1 calc R
C7 C 0.64805(13) 0.11418(11) 0.22409(11) 0.0351(3) Uani 1 1 d .
C8 C 0.72160(16) -0.00671(13) 0.31654(13) 0.0481(3) Uani 1 1 d .
H8 H 0.6676 -0.0443 0.3853 0.058 Uiso 1 1 calc R
C9 C 0.87454(18) -0.07261(16) 0.30823(15) 0.0596(4) Uani 1 1 d .
H9 H 0.9227 -0.1532 0.3717 0.072 Uiso 1 1 calc R
C10 C 0.95489(16) -0.01955(16) 0.20709(16) 0.0585(4) Uani 1 1 d .
H10 H 1.0575 -0.0644 0.2013 0.070 Uiso 1 1 calc R
C11 C 0.33001(18) 0.52057(17) 0.39992(17) 0.0622(4) Uani 1 1 d .
H11 H 0.3855 0.5327 0.4573 0.075 Uiso 1 1 calc R
C12 C 0.16131(19) 0.56959(18) 0.41154(18) 0.0688(5) Uani 1 1 d .
H12 H 0.1073 0.5822 0.4814 0.083 Uiso 1 1 calc R
C13 C 0.10321(18) 0.59152(15) 0.30672(17) 0.0606(4) Uani 1 1 d .
H13 H 0.0011 0.6227 0.2885 0.073 Uiso 1 1 calc R
C14 C 0.23224(15) 0.55699(13) 0.22096(14) 0.0478(3) Uani 1 1 d .
H14 H 0.2079 0.5973 0.1320 0.057 Uiso 1 1 calc R
C15 C 0.18350(13) 0.33175(12) 0.30251(12) 0.0382(3) Uani 1 1 d .
C16 C -0.0210(2) 0.3256(2) 0.2127(2) 0.0798(6) Uani 1 1 d .
H16A H 0.0284 0.2311 0.2259 0.120 Uiso 1 1 calc R
H16B H -0.0767 0.3696 0.1361 0.120 Uiso 1 1 calc R
H16C H -0.0889 0.3347 0.2804 0.120 Uiso 1 1 calc R
C17 C 0.40047(13) 0.15196(12) 0.14544(11) 0.0378(3) Uani 1 1 d .
C18 C 0.33833(14) 0.26679(14) 0.04370(12) 0.0428(3) Uani 1 1 d .
C19 C 0.26833(18) 0.26199(18) -0.05165(15) 0.0593(4) Uani 1 1 d .
H19 H 0.2279 0.3396 -0.1205 0.071 Uiso 1 1 calc R
C20 C 0.26108(19) 0.1382(2) -0.04036(17) 0.0673(5) Uani 1 1 d .
H20 H 0.2142 0.1322 -0.1021 0.081 Uiso 1 1 calc R
C21 C 0.32253(18) 0.02384(18) 0.06134(17) 0.0625(4) Uani 1 1 d .
H21 H 0.3159 -0.0584 0.0672 0.075 Uiso 1 1 calc R
C22 C 0.39372(16) 0.02792(15) 0.15485(15) 0.0502(3) Uani 1 1 d .
H22 H 0.4361 -0.0504 0.2225 0.060 Uiso 1 1 calc R
C23 C 0.35635(14) 0.38509(13) 0.05625(11) 0.0395(3) Uani 1 1 d .
C24 C 0.73088(14) 0.16759(13) 0.12196(12) 0.0426(3) Uani 1 1 d .
H24 H 0.6835 0.2488 0.0588 0.051 Uiso 1 1 calc R
C25 C 0.88349(16) 0.10084(15) 0.11341(15) 0.0523(3) Uani 1 1 d .
H25 H 0.9381 0.1371 0.0445 0.063 Uiso 1 1 calc R
C26 C 0.34760(19) 0.59953(15) 0.25990(18) 0.0649(5) Uani 1 1 d .
H26A H 0.3173 0.6967 0.2393 0.078 Uiso 1 1 calc R
H26B H 0.4481 0.5658 0.2283 0.078 Uiso 1 1 calc R

loop_
_atom_site_aniso_label
_atom_site_aniso_U_11
_atom_site_aniso_U_22
_atom_site_aniso_U_33
_atom_site_aniso_U_23
_atom_site_aniso_U_13
_atom_site_aniso_U_12
O1 0.0438(6) 0.0591(6) 0.0650(7) -0.0129(5) -0.0083(5) -0.0062(5)
O2 0.0408(6) 0.0784(8) 0.0732(7) -0.0148(6) -0.0056(5) -0.0213(5)
O3 0.0571(6) 0.0630(7) 0.0587(6) -0.0036(5) -0.0016(5) -0.0323(5)
O4 0.0344(5) 0.0561(6) 0.0611(6) -0.0182(5) -0.0104(4) -0.0147(4)
O5 0.0640(6) 0.0472(6) 0.0445(5) 0.0014(4) -0.0122(5) -0.0188(5)
C1 0.0474(9) 0.0733(11) 0.0791(12) -0.0209(9) -0.0177(8) 0.0009(8)
C2 0.0404(7) 0.0540(8) 0.0434(7) -0.0249(6) -0.0049(5) -0.0121(6)
C3 0.0360(6) 0.0502(7) 0.0446(7) -0.0247(6) -0.0018(5) -0.0099(5)
C4 0.0299(5) 0.0312(6) 0.0399(6) -0.0129(5) -0.0033(4) -0.0070(4)
C5 0.0302(5) 0.0304(5) 0.0357(6) -0.0101(5) -0.0019(4) -0.0096(4)
C6 0.0344(6) 0.0307(6) 0.0335(6) -0.0106(5) 0.0018(4) -0.0101(5)
C7 0.0361(6) 0.0317(6) 0.0386(6) -0.0159(5) -0.0025(5) -0.0081(5)
C8 0.0498(8) 0.0406(7) 0.0418(7) -0.0122(6) -0.0029(6) -0.0034(6)
C9 0.0527(9) 0.0505(8) 0.0578(9) -0.0194(7) -0.0141(7) 0.0083(7)
C10 0.0350(7) 0.0635(9) 0.0779(10) -0.0387(8) -0.0052(7) -0.0013(6)
C11 0.0514(8) 0.0658(10) 0.0881(12) -0.0538(9) -0.0075(8) -0.0099(7)
C12 0.0560(9) 0.0677(10) 0.0878(12) -0.0514(10) 0.0022(8) -0.0022(8)
C13 0.0457(8) 0.0471(8) 0.0863(11) -0.0344(8) -0.0047(7) 0.0005(6)
C14 0.0449(7) 0.0312(6) 0.0610(8) -0.0149(6) -0.0048(6) -0.0054(5)
C15 0.0294(6) 0.0377(6) 0.0457(7) -0.0169(5) 0.0005(5) -0.0075(5)
C16 0.0484(9) 0.0901(13) 0.1121(15) -0.0324(12) -0.0178(9) -0.0337(9)
C17 0.0320(6) 0.0428(6) 0.0437(6) -0.0212(5) 0.0076(5) -0.0149(5)
C18 0.0376(6) 0.0519(7) 0.0433(7) -0.0214(6) 0.0001(5) -0.0155(5)
C19 0.0537(9) 0.0786(11) 0.0540(8) -0.0332(8) -0.0069(7) -0.0192(8)
C20 0.0568(9) 0.1009(14) 0.0773(11) -0.0613(11) 0.0051(8) -0.0342(9)
C21 0.0565(9) 0.0732(11) 0.0874(12) -0.0534(10) 0.0170(8) -0.0349(8)
C22 0.0474(7) 0.0488(8) 0.0649(9) -0.0303(7) 0.0139(6) -0.0226(6)
C23 0.0363(6) 0.0413(7) 0.0359(6) -0.0090(5) -0.0023(5) -0.0120(5)
C24 0.0390(7) 0.0384(6) 0.0490(7) -0.0151(6) 0.0017(5) -0.0127(5)
C25 0.0393(7) 0.0579(8) 0.0669(9) -0.0305(7) 0.0107(6) -0.0196(6)
C26 0.0564(9) 0.0407(8) 0.1059(14) -0.0356(8) -0.0001(9) -0.0156(7)

loop_
_atom_type_symbol
_atom_type_description
_atom_type_scat_dispersion_real
_atom_type_scat_dispersion_imag
_atom_type_scat_source
C C 0.0033 0.0016 'International Tables Vol C Tables 4.2.6.8 and 6.1.1.4'
H H 0.0000 0.0000 'International Tables Vol C Tables 4.2.6.8 and 6.1.1.4'
O O 0.0106 0.0060 'International Tables Vol C Tables 4.2.6.8 and 6.1.1.4'

loop_
_geom_angle_atom_site_label_1
_geom_angle_atom_site_label_2
_geom_angle_atom_site_label_3
_geom_angle
C2 O1 C1 115.11(13)
C15 O4 C16 116.43(12)
O1 C1 H1A 109.5
O1 C1 H1B 109.5
H1A C1 H1B 109.5
O1 C1 H1C 109.5
H1A C1 H1C 109.5
H1B C1 H1C 109.5
O2 C2 O1 122.59(13)
O2 C2 C3 125.59(13)
O1 C2 C3 111.72(12)
C2 C3 C11 109.04(11)
C2 C3 C4 116.92(10)
C11 C3 C4 101.93(10)
C2 C3 H3 109.5
C11 C3 H3 109.5
C4 C3 H3 109.5
C15 C4 C5 107.69(9)
C15 C4 C3 110.00(10)
C5 C4 C3 114.00(9)
C15 C4 C14 109.78(10)
C5 C4 C14 113.34(10)
C3 C4 C14 101.93(10)
C23 C5 C6 104.24(9)
C23 C5 C4 112.40(9)
C6 C5 C4 112.95(9)
C23 C5 H5 109.0
C6 C5 H5 109.0
C4 C5 H5 109.0
C7 C6 C17 109.04(9)
C7 C6 C5 115.09(9)
C17 C6 C5 103.64(9)
C7 C6 H6 109.6
C17 C6 H6 109.6
C5 C6 H6 109.6
C8 C7 C24 118.45(12)
C8 C7 C6 120.02(11)
C24 C7 C6 121.43(10)
C7 C8 C9 120.93(14)
C7 C8 H8 119.5
C9 C8 H8 119.5
C10 C9 C8 120.16(14)
C10 C9 H9 119.9
C8 C9 H9 119.9
C9 C10 C25 119.85(13)
C9 C10 H10 120.1
C25 C10 H10 120.1
C12 C11 C26 100.09(14)
C12 C11 C3 106.36(12)
C26 C11 C3 100.87(11)
C12 C11 H11 115.8
C26 C11 H11 115.8
C3 C11 H11 115.8
C13 C12 C11 108.36(15)
C13 C12 H12 125.8
C11 C12 H12 125.8
C12 C13 C14 107.33(14)
C12 C13 H13 126.3
C14 C13 H13 126.3
C13 C14 C26 100.91(13)
C13 C14 C4 105.84(11)
C26 C14 C4 101.04(11)
C13 C14 H14 115.7
C26 C14 H14 115.7
C4 C14 H14 115.7
O3 C15 O4 123.44(12)
O3 C15 C4 126.05(11)
O4 C15 C4 110.45(10)
O4 C16 H16A 109.5
O4 C16 H16B 109.5
H16A C16 H16B 109.5
O4 C16 H16C 109.5
H16A C16 H16C 109.5
H16B C16 H16C 109.5
C18 C17 C22 119.94(12)
C18 C17 C6 111.77(10)
C22 C17 C6 128.17(12)
C17 C18 C19 121.56(13)
C17 C18 C23 109.84(11)
C19 C18 C23 128.59(13)
C20 C19 C18 117.84(16)
C20 C19 H19 121.1
C18 C19 H19 121.1
C21 C20 C19 120.60(14)
C21 C20 H20 119.7
C19 C20 H20 119.7
C20 C21 C22 121.68(14)
C20 C21 H21 119.2
C22 C21 H21 119.2
C21 C22 C17 118.37(15)
C21 C22 H22 120.8
C17 C22 H22 120.8
O5 C23 C18 126.63(12)
O5 C23 C5 125.44(12)
C18 C23 C5 107.90(10)
C25 C24 C7 120.48(12)
C25 C24 H24 119.8
C7 C24 H24 119.8
C10 C25 C24 120.13(13)
C10 C25 H25 119.9
C24 C25 H25 119.9
C14 C26 C11 93.10(12)
C14 C26 H26A 113.1
C11 C26 H26A 113.1
C14 C26 H26B 113.1
C11 C26 H26B 113.1
H26A C26 H26B 110.5

loop_
_geom_bond_atom_site_label_1
_geom_bond_atom_site_label_2
_geom_bond_distance
O1 C2 1.3340(17)
O1 C1 1.4553(18)
O2 C2 1.1918(17)
O3 C15 1.1942(15)
O4 C15 1.3312(15)
O4 C16 1.4466(18)
O5 C23 1.2132(15)
C1 H1A 0.9600
C1 H1B 0.9600
C1 H1C 0.9600
C2 C3 1.5165(18)
C3 C11 1.5679(19)
C3 C4 1.5766(16)
C3 H3 0.9800
C4 C15 1.5274(16)
C4 C5 1.5608(16)
C4 C14 1.5831(16)
C5 C23 1.5372(16)
C5 C6 1.5604(15)
C5 H5 0.9800
C6 C7 1.5184(16)
C6 C17 1.5191(16)
C6 H6 0.9800
C7 C8 1.3826(17)
C7 C24 1.3876(17)
C8 C9 1.384(2)
C8 H8 0.9300
C9 C10 1.365(2)
C9 H9 0.9300
C10 C25 1.381(2)
C10 H10 0.9300
C11 C12 1.501(2)
C11 C26 1.547(3)
C11 H11 0.9800
C12 C13 1.307(2)
C12 H12 0.9300
C13 C14 1.506(2)
C13 H13 0.9300
C14 C26 1.522(2)
C14 H14 0.9800
C16 H16A 0.9600
C16 H16B 0.9600
C16 H16C 0.9600
C17 C18 1.3793(18)
C17 C22 1.3892(18)
C18 C19 1.3960(19)
C18 C23 1.4703(18)
C19 C20 1.381(2)
C19 H19 0.9300
C20 C21 1.375(3)
C20 H20 0.9300
C21 C22 1.380(2)
C21 H21 0.9300
C22 H22 0.9300
C24 C25 1.3837(19)
C24 H24 0.9300
C25 H25 0.9300
C26 H26A 0.9700
C26 H26B 0.9700
